data_4335254
loop_
_publ_author_name
'Benjamin Lyhs'
'Dieter Bl\"aser'
'Christoph W\"olper'
'Stephan Schulz'
'Rebekka Haack'
'Georg Jansen'

_publ_contact_author
;
         Prof. Dr. Schulz, Stephan
         Fachbereich Chemie der
         Universit\"at Duisburg-Essen
         Campus Essen, Universit\"atsstr. 7
         D-45141 Essen, Germany
;
_publ_contact_author_email stephan.schulz@.uni-due.de
_publ_contact_author_fax '++49 (0)201 183 3830'
_publ_contact_author_phone '++49 (0)201 183 4635'
_publ_section_title
;
 Synthesis and Structure of Base-Stabilized Germanium(II) Diazide
 IPrGe(N3)2
;
_journal_name_full 'Inorganic Chemistry'
_journal_page_first 7236
_journal_page_last 7241
_journal_paper_doi 10.1021/ic400866c
_journal_volume 52
_journal_year 2013
_chemical_formula_sum 'C27 H36 Ge N8'
_chemical_formula_weight 545.23
_chemical_name_systematic
; 
 ? 
;
_space_group_IT_number 15
_symmetry_cell_setting monoclinic
_symmetry_space_group_name_Hall '-C 2yc'
_symmetry_space_group_name_H-M 'C 1 2/c 1'
_atom_sites_solution_hydrogens geom
_atom_sites_solution_primary direct
_atom_sites_solution_secondary difmap
_audit_creation_method SHELXL-97
_cell_angle_alpha 90.00
_cell_angle_beta 90.6310(10)
_cell_angle_gamma 90.00
_cell_formula_units_Z 4
_cell_length_a 16.5337(3)
_cell_length_b 9.4188(2)
_cell_length_c 17.7940(4)
_cell_measurement_reflns_used 9902
_cell_measurement_temperature 100(1)
_cell_measurement_theta_max 33.13
_cell_measurement_theta_min 2.29
_cell_volume 2770.85(10)
_computing_cell_refinement 'BRUKER D8 KAPPA APEX 2 Vers. 3.0-2009'
_computing_data_collection 'BRUKER D8 KAPPA APEX 2 Vers. 3.0-2009'
_computing_data_reduction 'BRUKER D8 KAPPA APEX 2 Vers. 3.0-2009'
_computing_molecular_graphics 'BRUKER AXS SHELXTL (c) 2008 / Vers. 2008/4'
_computing_publication_material 'BRUKER AXS SHELXTL (c) 2008 / Vers. 2008/4'
_computing_structure_refinement 'BRUKER AXS SHELXTL (c) 2008 / Vers. 2008/4'
_computing_structure_solution 'BRUKER D8 KAPPA APEX 2 Vers. 3.0-2009'
_diffrn_ambient_temperature 100(1)
_diffrn_detector_area_resol_mean 512
_diffrn_measured_fraction_theta_full 0.984
_diffrn_measured_fraction_theta_max 0.984
_diffrn_measurement_device_type
; 
 Bruker D8 KAPPA series II with APEX II area detector system
;
_diffrn_measurement_method
;
 Data collection strategy APEX 2/COSMO
;
_diffrn_radiation_monochromator 'Triumph Goebel mirror'
_diffrn_radiation_source 'fine-focus sealed tube'
_diffrn_radiation_type MoK\a
_diffrn_radiation_wavelength 0.71073
_diffrn_reflns_av_R_equivalents 0.0218
_diffrn_reflns_av_sigmaI/netI 0.0256
_diffrn_reflns_limit_h_max 25
_diffrn_reflns_limit_h_min -23
_diffrn_reflns_limit_k_max 14
_diffrn_reflns_limit_k_min -13
_diffrn_reflns_limit_l_max 25
_diffrn_reflns_limit_l_min -27
_diffrn_reflns_number 20675
_diffrn_reflns_theta_full 33.17
_diffrn_reflns_theta_max 33.17
_diffrn_reflns_theta_min 2.29
_exptl_absorpt_coefficient_mu 1.136
_exptl_absorpt_correction_T_max 0.75
_exptl_absorpt_correction_T_min 0.62
_exptl_absorpt_correction_type multi-scan
_exptl_absorpt_process_details
; 
 BRUKER AXS SMART APEX 2 Vers. 3.0-2009
 R.H. Blessing, Acta Cryst. (1995) A51 33-38 
;
_exptl_crystal_colour colourless
_exptl_crystal_density_diffrn 1.307
_exptl_crystal_description block
_exptl_crystal_F_000 1144
_exptl_crystal_size_max 0.50
_exptl_crystal_size_mid 0.17
_exptl_crystal_size_min 0.10
_refine_diff_density_max 0.591
_refine_diff_density_min -0.311
_refine_diff_density_rms 0.074
_refine_ls_extinction_method none
_refine_ls_goodness_of_fit_ref 1.029
_refine_ls_hydrogen_treatment constr
_refine_ls_matrix_type full
_refine_ls_number_parameters 186
_refine_ls_number_reflns 5218
_refine_ls_number_restraints 0
_refine_ls_restrained_S_all 1.029
_refine_ls_R_factor_all 0.0551
_refine_ls_R_factor_gt 0.0412
_refine_ls_shift/su_max 0.002
_refine_ls_shift/su_mean 0.000
_refine_ls_structure_factor_coef Fsqd
_refine_ls_weighting_details 'calc w=1/[\s^2^(Fo^2^)+(0.0623P)^2^+2.5810P] where P=(Fo^2^+2Fc^2^)/3'
_refine_ls_weighting_scheme calc
_refine_ls_wR_factor_gt 0.1095
_refine_ls_wR_factor_ref 0.1168
_reflns_number_gt 4272
_reflns_number_total 5218
_reflns_threshold_expression >2sigma(I)
_cod_data_source_file ic400866c_si_002.cif
_cod_data_source_block ben_144m
_cod_database_code 4335254

loop_
_symmetry_equiv_pos_as_xyz
'x, y, z'
'-x, y, -z+1/2'
'x+1/2, y+1/2, z'
'-x+1/2, y+1/2, -z+1/2'
'-x, -y, -z'
'x, -y, z-1/2'
'-x+1/2, -y+1/2, -z'
'x+1/2, -y+1/2, z-1/2'

loop_
_atom_site_label
_atom_site_type_symbol
_atom_site_fract_x
_atom_site_fract_y
_atom_site_fract_z
_atom_site_U_iso_or_equiv
_atom_site_adp_type
_atom_site_occupancy
_atom_site_symmetry_multiplicity
_atom_site_calc_flag
_atom_site_refinement_flags
_atom_site_disorder_assembly
_atom_site_disorder_group
Ge1 Ge 0.474413(14) 0.53084(3) 0.719491(14) 0.01531(8) Uani 0.50 1 d P . .
N1A N 0.55061(17) 0.4742(2) 0.67713(14) 0.0282(5) Uani 0.50 1 d P . 1
N2A N 0.5949(2) 0.3733(4) 0.67100(19) 0.0250(6) Uani 0.50 1 d P A 1
N1B N 0.58987(14) 0.4811(2) 0.73075(15) 0.0258(5) Uani 0.50 1 d P . 2
N2B N 0.6111(2) 0.3761(4) 0.69705(19) 0.0227(6) Uani 0.50 1 d P A 2
N3 N 0.63533(9) 0.27744(17) 0.66390(9) 0.0403(3) Uani 1 1 d . . .
N4 N 0.52181(6) 0.82940(10) 0.69324(6) 0.01536(18) Uani 1 1 d . . .
C1 C 0.5000 0.74241(17) 0.7500 0.0165(3) Uani 1 2 d S . .
C2 C 0.51382(8) 0.97034(12) 0.71424(7) 0.0185(2) Uani 1 1 d . . .
H2 H 0.5251 1.0515 0.6844 0.022 Uiso 1 1 d R . .
C3 C 0.54400(7) 0.77989(12) 0.61916(6) 0.0153(2) Uani 1 1 d . . .
C4 C 0.62455(7) 0.73778(12) 0.60748(7) 0.0164(2) Uani 1 1 d . . .
C5 C 0.64230(7) 0.68183(14) 0.53705(7) 0.0203(2) Uani 1 1 d . . .
H5 H 0.6960 0.6524 0.5267 0.024 Uiso 1 1 d R . .
C6 C 0.58286(8) 0.66839(14) 0.48168(7) 0.0220(2) Uani 1 1 d . . .
H6 H 0.5961 0.6288 0.4344 0.026 Uiso 1 1 d R . .
C7 C 0.50448(8) 0.71325(14) 0.49506(7) 0.0211(2) Uani 1 1 d . . .
H7 H 0.4646 0.7043 0.4566 0.025 Uiso 1 1 d R . .
C8 C 0.48320(7) 0.77124(12) 0.56443(7) 0.0174(2) Uani 1 1 d . . .
C9 C 0.68963(7) 0.75789(14) 0.66715(7) 0.0192(2) Uani 1 1 d . . .
H9 H 0.6640 0.7476 0.7174 0.023 Uiso 1 1 d R . .
C10 C 0.72467(9) 0.90828(15) 0.66148(9) 0.0271(3) Uani 1 1 d . . .
H10A H 0.7473 0.9229 0.6115 0.041 Uiso 1 1 d R . .
H10B H 0.7673 0.9212 0.6994 0.041 Uiso 1 1 d R . .
H10C H 0.6813 0.9775 0.6699 0.041 Uiso 1 1 d R . .
C11 C 0.75828(8) 0.64889(15) 0.66255(8) 0.0251(3) Uani 1 1 d . . .
H11A H 0.7355 0.5526 0.6599 0.038 Uiso 1 1 d R . .
H11B H 0.7932 0.6571 0.7070 0.038 Uiso 1 1 d R . .
H11C H 0.7901 0.6674 0.6176 0.038 Uiso 1 1 d R . .
C12 C 0.39675(7) 0.81962(14) 0.57752(8) 0.0220(2) Uani 1 1 d . . .
H12 H 0.3951 0.8693 0.6270 0.026 Uiso 1 1 d R . .
C13 C 0.33945(10) 0.6923(2) 0.58042(16) 0.0565(6) Uani 1 1 d . . .
H13A H 0.3400 0.6415 0.5325 0.085 Uiso 1 1 d R . .
H13B H 0.2845 0.7262 0.5904 0.085 Uiso 1 1 d R . .
H13C H 0.3568 0.6277 0.6206 0.085 Uiso 1 1 d R . .
C14 C 0.36951(10) 0.92492(19) 0.51740(9) 0.0353(3) Uani 1 1 d . . .
H14A H 0.4064 1.0066 0.5169 0.053 Uiso 1 1 d R . .
H14B H 0.3147 0.9577 0.5286 0.053 Uiso 1 1 d R . .
H14C H 0.3697 0.8783 0.4683 0.053 Uiso 1 1 d R . .

loop_
_atom_site_aniso_label
_atom_site_aniso_U_11
_atom_site_aniso_U_22
_atom_site_aniso_U_33
_atom_site_aniso_U_23
_atom_site_aniso_U_13
_atom_site_aniso_U_12
Ge1 0.01575(12) 0.01407(12) 0.01613(13) -0.00042(8) 0.00128(8) -0.00106(8)
N1A 0.0428(14) 0.0205(10) 0.0215(11) 0.0003(8) 0.0095(10) 0.0099(9)
N2A 0.0271(17) 0.0244(12) 0.0234(17) -0.0066(14) 0.0014(12) 0.0011(11)
N1B 0.0187(9) 0.0209(10) 0.0379(14) -0.0104(9) -0.0005(9) 0.0031(8)
N2B 0.0187(13) 0.0219(11) 0.0275(17) -0.0011(14) -0.0027(11) 0.0027(9)
N3 0.0425(8) 0.0389(7) 0.0395(8) -0.0135(6) -0.0063(6) 0.0189(6)
N4 0.0177(4) 0.0138(4) 0.0148(4) -0.0007(3) 0.0051(3) -0.0018(3)
C1 0.0182(7) 0.0147(6) 0.0168(7) 0.000 0.0068(5) 0.000
C2 0.0250(5) 0.0131(5) 0.0175(6) 0.0006(4) 0.0039(4) -0.0011(4)
C3 0.0174(5) 0.0149(5) 0.0137(5) -0.0005(4) 0.0049(4) -0.0020(4)
C4 0.0165(5) 0.0177(5) 0.0151(5) 0.0012(4) 0.0030(4) -0.0005(4)
C5 0.0189(5) 0.0243(6) 0.0178(5) -0.0021(4) 0.0046(4) 0.0026(4)
C6 0.0223(5) 0.0269(6) 0.0168(5) -0.0043(4) 0.0033(4) 0.0016(4)
C7 0.0196(5) 0.0255(6) 0.0183(5) -0.0031(4) 0.0003(4) -0.0010(4)
C8 0.0162(5) 0.0174(5) 0.0189(5) -0.0001(4) 0.0036(4) -0.0018(4)
C9 0.0178(5) 0.0239(6) 0.0159(5) -0.0002(4) 0.0019(4) -0.0004(4)
C10 0.0251(6) 0.0256(6) 0.0304(7) -0.0046(5) -0.0018(5) -0.0029(5)
C11 0.0208(5) 0.0280(6) 0.0265(7) 0.0018(5) -0.0001(5) 0.0036(5)
C12 0.0152(5) 0.0237(6) 0.0271(6) -0.0052(5) 0.0032(4) -0.0014(4)
C13 0.0237(7) 0.0363(9) 0.1100(19) -0.0165(10) 0.0266(10) -0.0124(6)
C14 0.0336(7) 0.0396(8) 0.0326(8) -0.0039(6) -0.0013(6) 0.0166(6)

loop_
_atom_type_symbol
_atom_type_description
_atom_type_scat_dispersion_real
_atom_type_scat_dispersion_imag
_atom_type_scat_source
C C 0.0033 0.0016 'International Tables Vol C Tables 4.2.6.8 and 6.1.1.4'
H H 0.0000 0.0000 'International Tables Vol C Tables 4.2.6.8 and 6.1.1.4'
N N 0.0061 0.0033 'International Tables Vol C Tables 4.2.6.8 and 6.1.1.4'
Ge Ge 0.1547 1.8001 'International Tables Vol C Tables 4.2.6.8 and 6.1.1.4'

loop_
_geom_angle_atom_site_label_1
_geom_angle_atom_site_label_2
_geom_angle_atom_site_label_3
_geom_angle
_geom_angle_site_symmetry_1
_geom_angle_site_symmetry_3
Ge1 Ge1 N1B 88.10(10) 2_656 2_656
Ge1 Ge1 N1A 83.60(11) 2_656 .
N1B Ge1 N1A 140.54(13) 2_656 .
Ge1 Ge1 N1A 52.54(9) 2_656 2_656
N1B Ge1 N1A 35.58(12) 2_656 2_656
N1A Ge1 N1A 122.44(12) . 2_656
Ge1 Ge1 N1B 48.01(8) 2_656 .
N1B Ge1 N1B 124.67(12) 2_656 .
N1A Ge1 N1B 35.61(12) . .
N1A Ge1 N1B 93.09(12) 2_656 .
Ge1 Ge1 C1 71.040(16) 2_656 .
N1B Ge1 C1 106.94(10) 2_656 .
N1A Ge1 C1 106.57(10) . .
N1A Ge1 C1 93.40(7) 2_656 .
N1B Ge1 C1 90.42(7) . .
N2A N1A Ge1 143.4(3) . .
N2A N1A Ge1 115.7(2) . 2_656
Ge1 N1A Ge1 43.86(6) . 2_656
N3 N2A N1A 178.4(4) . .
N2B N1B Ge1 140.9(3) . 2_656
N2B N1B Ge1 115.4(2) . .
Ge1 N1B Ge1 43.89(6) 2_656 .
N3 N2B N1B 176.7(4) . .
N2A N3 N2B 26.71(16) . .
C1 N4 C2 110.61(10) . .
C1 N4 C3 123.81(10) . .
C2 N4 C3 125.41(9) . .
N4 C1 N4 105.43(13) 2_656 .
N4 C1 Ge1 135.31(7) 2_656 .
N4 C1 Ge1 115.78(6) . .
N4 C1 Ge1 115.78(6) 2_656 2_656
N4 C1 Ge1 135.31(7) . 2_656
Ge1 C1 Ge1 37.92(3) . 2_656
C2 C2 N4 106.68(6) 2_656 .
C8 C3 C4 123.83(10) . .
C8 C3 N4 117.79(10) . .
C4 C3 N4 118.32(11) . .
C5 C4 C3 116.64(11) . .
C5 C4 C9 121.49(10) . .
C3 C4 C9 121.82(10) . .
C6 C5 C4 121.18(11) . .
C7 C6 C5 120.37(11) . .
C6 C7 C8 121.03(12) . .
C3 C8 C7 116.93(10) . .
C3 C8 C12 123.18(10) . .
C7 C8 C12 119.89(11) . .
C4 C9 C11 113.53(10) . .
C4 C9 C10 109.58(10) . .
C11 C9 C10 109.54(10) . .
C8 C12 C14 111.02(11) . .
C8 C12 C13 110.73(11) . .
C14 C12 C13 110.84(15) . .

loop_
_geom_bond_atom_site_label_1
_geom_bond_atom_site_label_2
_geom_bond_distance
_geom_bond_site_symmetry_2
Ge1 Ge1 1.3691(5) 2_656
Ge1 N1B 1.468(2) 2_656
Ge1 N1A 1.569(2) .
Ge1 N1A 1.964(2) 2_656
Ge1 N1B 1.974(2) .
Ge1 C1 2.1070(15) .
N1A N2A 1.206(4) .
N1A Ge1 1.964(2) 2_656
N2A N3 1.131(4) .
N1B N2B 1.211(4) .
N1B Ge1 1.468(2) 2_656
N2B N3 1.173(4) .
N4 C1 1.3526(13) .
N4 C2 1.3857(14) .
N4 C3 1.4493(14) .
C1 N4 1.3526(13) 2_656
C1 Ge1 2.1070(15) 2_656
C2 C2 1.357(2) 2_656
C3 C8 1.3943(17) .
C3 C4 1.4072(15) .
C4 C5 1.3937(16) .
C4 C9 1.5153(17) .
C5 C6 1.3897(18) .
C6 C7 1.3862(17) .
C7 C8 1.3983(17) .
C8 C12 1.5205(16) .
C9 C11 1.5334(18) .
C9 C10 1.5341(19) .
C12 C14 1.523(2) .
C12 C13 1.529(2) .

loop_
_geom_hbond_atom_site_label_D
_geom_hbond_atom_site_label_H
_geom_hbond_atom_site_label_A
_geom_hbond_distance_DH
_geom_hbond_distance_HA
_geom_hbond_distance_DA
_geom_hbond_angle_DHA
_geom_hbond_site_symmetry_A
C2 H2 N3 0.95 2.83 3.639(2) 143.9 1_565
C7 H7 N2A 0.95 2.57 3.462(3) 156.7 5_666
C7 H7 N3 0.95 2.70 3.634(2) 169.1 5_666
C10 H10B N1B 0.98 2.72 3.663(3) 163.4 4_656
C10 H10B N2B 0.98 2.74 3.694(3) 163.9 4_656
C10 H10C N3 0.98 2.93 3.778(2) 145.6 1_565
C11 H11A N2B 0.98 2.73 3.596(4) 147.0 .
C11 H11B N3 0.98 2.81 3.739(2) 158.9 4_656
C13 H13B N3 0.98 2.85 3.788(2) 161.3 3_455
C13 H13C Ge1 0.98 2.76 3.646(3) 150.3 .
C14 H14C N3 0.98 2.77 3.747(2) 174.4 5_666
C14 H14A CnT1 0.98 2.84 3.684(4) 144.2 5_676

loop_
_geom_torsion_atom_site_label_1
_geom_torsion_atom_site_label_2
_geom_torsion_atom_site_label_3
_geom_torsion_atom_site_label_4
_geom_torsion
_geom_torsion_site_symmetry_1
_geom_torsion_site_symmetry_4
Ge1 Ge1 N1A N2A 69.3(5) 2_656 .
N1B Ge1 N1A N2A -9.8(6) 2_656 .
N1A Ge1 N1A N2A 32.1(5) 2_656 .
N1B Ge1 N1A N2A 71.0(4) . .
C1 Ge1 N1A N2A 137.3(4) . .
N1B Ge1 N1A Ge1 -79.1(2) 2_656 2_656
N1A Ge1 N1A Ge1 -37.21(11) 2_656 2_656
N1B Ge1 N1A Ge1 1.74(16) . 2_656
C1 Ge1 N1A Ge1 68.01(4) . 2_656
Ge1 Ge1 N1B N2B 138.1(3) 2_656 .
N1B Ge1 N1B N2B 90.7(2) 2_656 .
N1A Ge1 N1B N2B -39.5(3) . .
N1A Ge1 N1B N2B 108.4(3) 2_656 .
C1 Ge1 N1B N2B -158.2(3) . .
N1B Ge1 N1B Ge1 -47.4(2) 2_656 2_656
N1A Ge1 N1B Ge1 -177.7(2) . 2_656
N1A Ge1 N1B Ge1 -29.77(10) 2_656 2_656
C1 Ge1 N1B Ge1 63.66(7) . 2_656
C2 N4 C1 N4 0.06(7) . 2_656
C3 N4 C1 N4 -175.36(12) . 2_656
C2 N4 C1 Ge1 162.29(8) . .
C3 N4 C1 Ge1 -13.12(11) . .
C2 N4 C1 Ge1 -156.95(8) . 2_656
C3 N4 C1 Ge1 27.64(14) . 2_656
Ge1 Ge1 C1 N4 -73.07(8) 2_656 2_656
N1B Ge1 C1 N4 8.81(13) 2_656 2_656
N1A Ge1 C1 N4 -150.05(13) . 2_656
N1A Ge1 C1 N4 -24.72(12) 2_656 2_656
N1B Ge1 C1 N4 -117.84(11) . 2_656
Ge1 Ge1 C1 N4 131.65(5) 2_656 .
N1B Ge1 C1 N4 -146.47(11) 2_656 .
N1A Ge1 C1 N4 54.67(12) . .
N1A Ge1 C1 N4 180.00(10) 2_656 .
N1B Ge1 C1 N4 86.88(10) . .
N1B Ge1 C1 Ge1 81.88(10) 2_656 2_656
N1A Ge1 C1 Ge1 -76.98(10) . 2_656
N1A Ge1 C1 Ge1 48.35(9) 2_656 2_656
N1B Ge1 C1 Ge1 -44.77(8) . 2_656
C1 N4 C2 C2 -0.15(17) . 2_656
C3 N4 C2 C2 175.18(13) . 2_656
C1 N4 C3 C8 92.38(13) . .
C2 N4 C3 C8 -82.35(15) . .
C1 N4 C3 C4 -84.99(13) . .
C2 N4 C3 C4 100.28(14) . .
C8 C3 C4 C5 -1.40(17) . .
N4 C3 C4 C5 175.80(10) . .
C8 C3 C4 C9 176.06(11) . .
N4 C3 C4 C9 -6.74(16) . .
C3 C4 C5 C6 -0.21(18) . .
C9 C4 C5 C6 -177.68(12) . .
C4 C5 C6 C7 1.2(2) . .
C5 C6 C7 C8 -0.7(2) . .
C4 C3 C8 C7 1.88(17) . .
N4 C3 C8 C7 -175.33(10) . .
C4 C3 C8 C12 -178.89(11) . .
N4 C3 C8 C12 3.90(16) . .
C6 C7 C8 C3 -0.76(18) . .
C6 C7 C8 C12 179.98(12) . .
C5 C4 C9 C11 -30.58(16) . .
C3 C4 C9 C11 152.08(11) . .
C5 C4 C9 C10 92.25(14) . .
C3 C4 C9 C10 -85.09(13) . .
C3 C8 C12 C14 126.21(13) . .
C7 C8 C12 C14 -54.58(16) . .
C3 C8 C12 C13 -110.23(17) . .
C7 C8 C12 C13 68.98(18) . .
